data_1575131
loop_
_publ_author_name
'Meyer, Fabio'
'Siumbeli, Arina'
'Dost&#xe1;l, Libor'
'Hupf, Emanuel'
'Beckmann, Jens'

_publ_section_title
;
 Nature of the heavy formal double bonds As[double bond, length as
 m-dash]Ch, Sb[double bond, length as m-dash]Ch and Bi[double bond, length
 as m-dash]Ch (Ch = S, Se, Te) in NCN-pincer supported arsinidene,
 stibinidene and bismuthinidene chalcogenides.
;
_journal_issue 35
_journal_name_full 'Chemical science'
_journal_page_first 16232
_journal_page_last 16239
_journal_paper_doi 10.1039/d5sc03320a
_journal_volume 16
_journal_year 2025
_chemical_formula_moiety 'C48 H45 Bi Cl2 N2 P2, 0.5[CH2Cl2]'
_chemical_formula_sum 'C48.5 H46 Bi Cl3 N2 P2'
_chemical_formula_weight 1034.14
_space_group_crystal_system monoclinic
_space_group_IT_number 14
_space_group_name_Hall '-P 2ybc'
_space_group_name_H-M_alt 'P 1 21/c 1'
_atom_sites_solution_hydrogens geom
_atom_sites_solution_primary heavy
_audit_creation_date 2024-09-10
_audit_creation_method
;
Olex2 1.5
(compiled 2024.02.16 svn.r378c4104 for OlexSys, GUI svn.r6928)
;
_audit_update_record
;
2025-04-25 deposited with the CCDC.	2025-07-18 downloaded from the CCDC.
;
_cell_angle_alpha 90
_cell_angle_beta 110.717(3)
_cell_angle_gamma 90
_cell_formula_units_Z 4
_cell_length_a 16.2659(14)
_cell_length_b 19.0440(15)
_cell_length_c 16.1671(14)
_cell_measurement_reflns_used 9696
_cell_measurement_temperature 100.0
_cell_measurement_theta_max 30.03
_cell_measurement_theta_min 2.45
_cell_volume 4684.2(7)
_computing_molecular_graphics 'Olex2 1.5 (Dolomanov et al., 2009)'
_computing_publication_material 'Olex2 1.5 (Dolomanov et al., 2009)'
_computing_structure_refinement 'SHELXL 2016/4 (Sheldrick, 2015)'
_computing_structure_solution 'SHELXS  (Sheldrick, 2008)'
_diffrn_ambient_temperature 100.0
_diffrn_measured_fraction_theta_full 0.998
_diffrn_measured_fraction_theta_max 0.999
_diffrn_measurement_device_type 'Bruker Venture D8'
_diffrn_measurement_method '\f and \w scans'
_diffrn_radiation_type MoK\a
_diffrn_radiation_wavelength 0.71073
_diffrn_reflns_av_R_equivalents 0.0949
_diffrn_reflns_av_unetI/netI 0.0491
_diffrn_reflns_Laue_measured_fraction_full 0.998
_diffrn_reflns_Laue_measured_fraction_max 0.999
_diffrn_reflns_limit_h_max 25
_diffrn_reflns_limit_h_min -25
_diffrn_reflns_limit_k_max 29
_diffrn_reflns_limit_k_min -29
_diffrn_reflns_limit_l_max 24
_diffrn_reflns_limit_l_min -24
_diffrn_reflns_number 184799
_diffrn_reflns_point_group_measured_fraction_full 0.998
_diffrn_reflns_point_group_measured_fraction_max 0.999
_diffrn_reflns_theta_full 25.242
_diffrn_reflns_theta_max 33.141
_diffrn_reflns_theta_min 2.139
_diffrn_standards_number 0
_exptl_absorpt_coefficient_mu 4.037
_exptl_absorpt_correction_T_max 0.7471
_exptl_absorpt_correction_T_min 0.5947
_exptl_absorpt_correction_type multi-scan
_exptl_absorpt_process_details
;
SADABS-2016/2 (Bruker,2016/2) was used for absorption correction.
wR2(int) was 0.0988 before and 0.0660 after correction.
The Ratio of minimum to maximum transmission is 0.8801.
The \l/2 correction factor is Not present.
;
_exptl_crystal_colour colourless
_exptl_crystal_density_diffrn 1.466
_exptl_crystal_description block
_exptl_crystal_F_000 2060
_exptl_crystal_size_max 0.232
_exptl_crystal_size_mid 0.188
_exptl_crystal_size_min 0.097
_refine_diff_density_max 1.069
_refine_diff_density_min -0.841
_refine_diff_density_rms 0.140
_refine_ls_extinction_method none
_refine_ls_goodness_of_fit_ref 1.050
_refine_ls_hydrogen_treatment constr
_refine_ls_matrix_type full
_refine_ls_number_parameters 502
_refine_ls_number_reflns 17843
_refine_ls_number_restraints 0
_refine_ls_restrained_S_all 1.050
_refine_ls_R_factor_all 0.0502
_refine_ls_R_factor_gt 0.0336
_refine_ls_shift/su_max 0.003
_refine_ls_shift/su_mean 0.000
_refine_ls_structure_factor_coef Fsqd
_refine_ls_weighting_details 'w=1/[\s^2^(Fo^2^)+(0.0383P)^2^+2.2602P] where P=(Fo^2^+2Fc^2^)/3'
_refine_ls_weighting_scheme calc
_refine_ls_wR_factor_gt 0.0799
_refine_ls_wR_factor_ref 0.0863
_reflns_Friedel_coverage 0.000
_reflns_number_gt 13977
_reflns_number_total 17843
_reflns_threshold_expression 'I > 2\s(I)'
_cod_data_source_file d5sc03320a3.cif
_cod_data_source_block siumbelia230504_0ma
_cod_depositor_comments 'Adding full bibliography for 1575122--1575132.cif.'
_cod_original_formula_sum 'C48.50 H46 Bi Cl3 N2 P2'
_cod_database_code 1575131
_shelx_shelxl_version_number 2016/4
_shelx_space_group_comment
;
The symmetry employed for this shelxl refinement is uniquely defined
by the following loop, which should always be used as a source of
symmetry information in preference to the above space-group names.
They are only intended as comments.
;
_olex2_refinement_description
;
1. Fixed Uiso
 At 1.2 times of:
  All C(H) groups
 At 1.5 times of:
  All C(H,H,H) groups
2.a Aromatic/amide H refined with riding coordinates:
 C14(H14), C23(H23), C25(H25), C24(H24), C12(H12), C21(H21), C64(H64),
 C13(H13), C22(H22), C41(H41), C51(H51), C35(H35), C55(H55), C62(H62), C42(H42),
  C52(H52), C31(H31), C53(H53), C72(H72), C74(H74), C46(H46), C54(H54),
 C43(H43), C33(H33), C34(H34), C32(H32), C44(H44)
2.b Idealised Me refined as rotating group:
 C68(H68A,H68B,H68C), C76(H76A,H76B,H76C), C66(H66A,H66B,H66C), C78(H78A,H78B,
 H78C), C67(H67A,H67B,H67C), C77(H77A,H77B,H77C)
;
_smtbx_masks_void_probe_radius 1.2
_smtbx_masks_void_truncation_radius 1.2
_olex2_submission_special_instructions 'No special instructions were received'

loop_
_space_group_symop_operation_xyz
'x, y, z'
'-x, y+1/2, -z+1/2'
'-x, -y, -z'
'x, -y-1/2, z-1/2'

loop_
_atom_site_label
_atom_site_type_symbol
_atom_site_fract_x
_atom_site_fract_y
_atom_site_fract_z
_atom_site_U_iso_or_equiv
_atom_site_adp_type
_atom_site_occupancy
_atom_site_site_symmetry_order
_atom_site_calc_flag
_atom_site_refinement_flags_posn
_atom_site_refinement_flags_adp
_atom_site_refinement_flags_occupancy
_atom_site_disorder_assembly
_atom_site_disorder_group
Bi1 Bi 0.21184(2) 0.32900(2) 0.58010(2) 0.01379(3) Uani 1 1 d . . . . .
Cl2 Cl 0.38342(5) 0.28226(4) 0.68529(5) 0.02407(14) Uani 1 1 d . . . . .
Cl1 Cl 0.07862(5) 0.37212(4) 0.44274(5) 0.02484(15) Uani 1 1 d . . . . .
P1 P 0.22345(5) 0.19288(4) 0.44572(5) 0.01426(12) Uani 1 1 d . . . . .
P2 P 0.32909(5) 0.46506(4) 0.54077(4) 0.01555(13) Uani 1 1 d . . . . .
C14 C 0.38868(19) 0.38392(15) 0.43073(18) 0.0183(5) Uani 1 1 d . . . . .
H14 H 0.422043 0.423892 0.426780 0.022 Uiso 1 1 calc R U . . .
N2 N 0.26352(15) 0.44765(12) 0.59169(15) 0.0159(4) Uani 1 1 d . . . . .
C15 C 0.33599(17) 0.38618(14) 0.48289(17) 0.0150(5) Uani 1 1 d . . . . .
C23 C 0.0338(2) 0.16109(16) 0.16062(19) 0.0223(6) Uani 1 1 d . . . . .
H23 H -0.008428 0.155460 0.102838 0.027 Uiso 1 1 calc R U . . .
N1 N 0.17157(15) 0.21489(11) 0.50894(15) 0.0148(4) Uani 1 1 d . . . . .
C25 C 0.11048(19) 0.23563(15) 0.28376(18) 0.0200(5) Uani 1 1 d . . . . .
H25 H 0.121463 0.280963 0.309895 0.024 Uiso 1 1 calc R U . . .
C24 C 0.05051(19) 0.22757(16) 0.19895(19) 0.0211(6) Uani 1 1 d . . . . .
H24 H 0.020636 0.267366 0.166762 0.025 Uiso 1 1 calc R U . . .
C20 C 0.15527(18) 0.17705(14) 0.33150(18) 0.0166(5) Uani 1 1 d . . . . .
C12 C 0.34188(19) 0.26494(14) 0.38894(18) 0.0174(5) Uani 1 1 d . . . . .
H12 H 0.342807 0.223772 0.356099 0.021 Uiso 1 1 calc R U . . .
C21 C 0.13973(19) 0.11100(15) 0.29124(19) 0.0191(5) Uani 1 1 d . . . . .
H21 H 0.171133 0.071250 0.322092 0.023 Uiso 1 1 calc R U . . .
C10 C 0.28720(17) 0.32739(13) 0.48940(17) 0.0141(4) Uani 1 1 d . . . . .
C65 C 0.15034(19) 0.13683(14) 0.61994(19) 0.0175(5) Uani 1 1 d . . . . .
C60 C 0.11577(19) 0.16849(13) 0.53606(18) 0.0171(5) Uani 1 1 d . . . . .
C64 C 0.0963(2) 0.09300(15) 0.6479(2) 0.0235(6) Uani 1 1 d . . . . .
H64 H 0.120271 0.070730 0.703955 0.028 Uiso 1 1 calc R U . . .
C13 C 0.3920(2) 0.32271(15) 0.38454(19) 0.0205(5) Uani 1 1 d . . . . .
H13 H 0.428688 0.320638 0.350084 0.025 Uiso 1 1 calc R U . . .
C22 C 0.0788(2) 0.10323(16) 0.20659(19) 0.0219(6) Uani 1 1 d . . . . .
H22 H 0.067769 0.058062 0.179995 0.026 Uiso 1 1 calc R U . . .
C50 C 0.4376(2) 0.48877(16) 0.61452(18) 0.0212(6) Uani 1 1 d . . . . .
C11 C 0.28999(17) 0.26731(14) 0.44168(17) 0.0147(5) Uani 1 1 d . . . . .
C68 C 0.2407(2) 0.15106(16) 0.6821(2) 0.0232(6) Uani 1 1 d . . . . .
H68A H 0.282361 0.145477 0.651237 0.035 Uiso 1 1 calc R U . . .
H68B H 0.255362 0.117940 0.731631 0.035 Uiso 1 1 calc R U . . .
H68C H 0.243945 0.199166 0.704584 0.035 Uiso 1 1 calc R U . . .
C41 C 0.2193(2) 0.51485(15) 0.38020(19) 0.0220(6) Uani 1 1 d . . . . .
H41 H 0.196899 0.468275 0.372597 0.026 Uiso 1 1 calc R U . . .
C51 C 0.5075(2) 0.44257(18) 0.6305(2) 0.0264(6) Uani 1 1 d . . . . .
H51 H 0.500439 0.400759 0.596639 0.032 Uiso 1 1 calc R U . . .
C40 C 0.2908(2) 0.53232(14) 0.45633(18) 0.0199(5) Uani 1 1 d . . . . .
C76 C 0.1193(2) 0.55129(16) 0.5185(2) 0.0257(6) Uani 1 1 d . . . . .
H76A H 0.059224 0.563113 0.513907 0.038 Uiso 1 1 calc R U . . .
H76B H 0.119598 0.505202 0.491610 0.038 Uiso 1 1 calc R U . . .
H76C H 0.141041 0.586860 0.487459 0.038 Uiso 1 1 calc R U . . .
C35 C 0.3854(2) 0.12215(17) 0.5116(2) 0.0231(6) Uani 1 1 d . . . . .
H35 H 0.412267 0.165916 0.508567 0.028 Uiso 1 1 calc R U . . .
C70 C 0.24540(19) 0.49918(14) 0.64894(18) 0.0182(5) Uani 1 1 d . . . . .
C55 C 0.4489(2) 0.54930(17) 0.66731(19) 0.0264(7) Uani 1 1 d . . . . .
H55 H 0.401397 0.580974 0.658202 0.032 Uiso 1 1 calc R U . . .
C66 C -0.0168(2) 0.19452(18) 0.3962(2) 0.0260(6) Uani 1 1 d . . . . .
H66A H -0.010606 0.165224 0.348862 0.039 Uiso 1 1 calc R U . . .
H66B H 0.011213 0.240147 0.396475 0.039 Uiso 1 1 calc R U . . .
H66C H -0.079275 0.201493 0.386043 0.039 Uiso 1 1 calc R U . . .
C30 C 0.29418(19) 0.11743(14) 0.48434(18) 0.0182(5) Uani 1 1 d . . . . .
C78 C 0.3606(2) 0.44214(16) 0.78250(18) 0.0232(6) Uani 1 1 d . . . . .
H78A H 0.388662 0.452036 0.845795 0.035 Uiso 1 1 calc R U . . .
H78B H 0.405256 0.441751 0.754707 0.035 Uiso 1 1 calc R U . . .
H78C H 0.331609 0.396236 0.774544 0.035 Uiso 1 1 calc R U . . .
C61 C 0.0269(2) 0.15863(15) 0.4842(2) 0.0223(6) Uani 1 1 d . . . . .
C62 C -0.0236(2) 0.11397(17) 0.5161(2) 0.0273(7) Uani 1 1 d . . . . .
H62 H -0.083323 0.106118 0.480251 0.033 Uiso 1 1 calc R U . . .
C75 C 0.2938(2) 0.49777(14) 0.74043(18) 0.0189(5) Uani 1 1 d . . . . .
C71 C 0.1779(2) 0.54930(14) 0.6145(2) 0.0212(6) Uani 1 1 d . . . . .
C42 C 0.1810(2) 0.56485(16) 0.3161(2) 0.0294(7) Uani 1 1 d . . . . .
H42 H 0.133277 0.552340 0.264254 0.035 Uiso 1 1 calc R U . . .
C52 C 0.5883(2) 0.4575(2) 0.6964(2) 0.0349(8) Uani 1 1 d . . . . .
H52 H 0.636303 0.426220 0.706425 0.042 Uiso 1 1 calc R U . . .
C31 C 0.2557(2) 0.05340(15) 0.4925(2) 0.0239(6) Uani 1 1 d . . . . .
H31 H 0.193782 0.049843 0.476607 0.029 Uiso 1 1 calc R U . . .
C63 C 0.0094(2) 0.08094(16) 0.5971(2) 0.0272(7) Uani 1 1 d . . . . .
C53 C 0.5987(3) 0.5170(2) 0.7466(2) 0.0429(11) Uani 1 1 d . . . . .
H53 H 0.653766 0.526913 0.791312 0.051 Uiso 1 1 calc R U . . .
C72 C 0.1638(2) 0.59898(16) 0.6717(2) 0.0267(6) Uani 1 1 d . . . . .
H72 H 0.118381 0.632695 0.648344 0.032 Uiso 1 1 calc R U . . .
C74 C 0.2777(2) 0.54954(16) 0.7944(2) 0.0251(6) Uani 1 1 d . . . . .
H74 H 0.311845 0.549664 0.855736 0.030 Uiso 1 1 calc R U . . .
C46 C 0.3235(3) 0.60023(17) 0.4660(2) 0.0347(8) Uani 1 1 d . . . . .
H46 H 0.372925 0.612564 0.516424 0.042 Uiso 1 1 calc R U . . .
C54 C 0.5291(3) 0.5624(2) 0.7322(2) 0.0366(9) Uani 1 1 d . . . . .
H54 H 0.536507 0.603456 0.767589 0.044 Uiso 1 1 calc R U . . .
C73 C 0.2132(2) 0.60097(17) 0.7610(2) 0.0278(7) Uani 1 1 d . . . . .
C43 C 0.2121(3) 0.63301(18) 0.3274(2) 0.0437(10) Uani 1 1 d . . . . .
H43 H 0.184608 0.667785 0.284423 0.052 Uiso 1 1 calc R U . . .
C33 C 0.3991(2) -0.00017(17) 0.5487(2) 0.0312(8) Uani 1 1 d . . . . .
H33 H 0.434737 -0.040581 0.569343 0.037 Uiso 1 1 calc R U . . .
C67 C -0.0466(3) 0.0319(2) 0.6293(3) 0.0414(9) Uani 1 1 d . . . . .
H67A H -0.108710 0.044181 0.600465 0.062 Uiso 1 1 calc R U . . .
H67B H -0.029942 0.036629 0.693498 0.062 Uiso 1 1 calc R U . . .
H67C H -0.037107 -0.016628 0.614676 0.062 Uiso 1 1 calc R U . . .
C34 C 0.4374(2) 0.06315(18) 0.5432(2) 0.0287(7) Uani 1 1 d . . . . .
H34 H 0.499529 0.066602 0.561103 0.034 Uiso 1 1 calc R U . . .
C32 C 0.3089(2) -0.00514(16) 0.5242(2) 0.0295(7) Uani 1 1 d . . . . .
H32 H 0.282907 -0.048884 0.529036 0.035 Uiso 1 1 calc R U . . .
C77 C 0.1982(3) 0.6572(2) 0.8194(3) 0.0444(10) Uani 1 1 d . . . . .
H77A H 0.226485 0.700811 0.811382 0.067 Uiso 1 1 calc R U . . .
H77B H 0.223479 0.642313 0.881320 0.067 Uiso 1 1 calc R U . . .
H77C H 0.134975 0.665082 0.803535 0.067 Uiso 1 1 calc R U . . .
C44 C 0.2834(3) 0.65036(19) 0.4016(3) 0.0498(13) Uani 1 1 d . . . . .
H44 H 0.305435 0.697038 0.408697 0.060 Uiso 1 1 calc R U . . .

loop_
_atom_site_aniso_label
_atom_site_aniso_U_11
_atom_site_aniso_U_22
_atom_site_aniso_U_33
_atom_site_aniso_U_23
_atom_site_aniso_U_13
_atom_site_aniso_U_12
Bi1 0.01533(5) 0.01346(4) 0.01316(4) -0.00122(3) 0.00576(3) -0.00127(4)
Cl2 0.0255(4) 0.0244(3) 0.0178(3) 0.0046(2) 0.0021(3) -0.0040(3)
Cl1 0.0187(3) 0.0222(3) 0.0277(4) -0.0040(3) 0.0010(3) 0.0039(3)
P1 0.0159(3) 0.0129(3) 0.0132(3) -0.0014(2) 0.0042(2) -0.0001(2)
P2 0.0200(3) 0.0142(3) 0.0112(3) 0.0004(2) 0.0040(3) -0.0031(2)
C14 0.0201(13) 0.0213(13) 0.0132(11) 0.0013(9) 0.0053(10) -0.0026(10)
N2 0.0184(11) 0.0157(10) 0.0128(10) -0.0020(8) 0.0045(8) -0.0012(8)
C15 0.0156(12) 0.0181(12) 0.0099(10) 0.0015(9) 0.0028(9) 0.0003(9)
C23 0.0204(14) 0.0310(16) 0.0141(12) -0.0053(11) 0.0045(10) -0.0067(11)
N1 0.0178(11) 0.0136(10) 0.0127(9) -0.0025(8) 0.0049(8) -0.0018(8)
C25 0.0228(14) 0.0198(13) 0.0150(12) -0.0007(10) 0.0038(11) -0.0006(11)
C24 0.0201(14) 0.0245(14) 0.0165(12) 0.0011(10) 0.0037(11) -0.0014(11)
C20 0.0155(12) 0.0183(12) 0.0154(11) -0.0012(9) 0.0049(10) -0.0015(9)
C12 0.0197(13) 0.0185(12) 0.0141(11) 0.0005(9) 0.0060(10) 0.0028(10)
C21 0.0212(13) 0.0180(12) 0.0191(13) -0.0036(10) 0.0083(11) -0.0034(10)
C10 0.0128(11) 0.0163(11) 0.0122(10) 0.0022(9) 0.0033(9) 0.0016(9)
C65 0.0204(13) 0.0125(11) 0.0207(13) -0.0001(9) 0.0088(11) -0.0028(9)
C60 0.0196(13) 0.0147(11) 0.0173(12) -0.0030(9) 0.0067(10) -0.0032(10)
C64 0.0282(16) 0.0182(13) 0.0250(15) 0.0033(11) 0.0105(12) -0.0038(11)
C13 0.0235(14) 0.0227(14) 0.0163(12) 0.0000(10) 0.0084(11) -0.0001(11)
C22 0.0244(14) 0.0264(14) 0.0167(13) -0.0091(11) 0.0095(11) -0.0096(11)
C50 0.0257(14) 0.0247(13) 0.0125(11) 0.0001(10) 0.0060(11) -0.0130(11)
C11 0.0148(12) 0.0162(12) 0.0124(11) -0.0021(9) 0.0038(9) -0.0003(9)
C68 0.0239(15) 0.0220(13) 0.0201(14) 0.0058(11) 0.0035(12) -0.0007(11)
C41 0.0304(16) 0.0179(12) 0.0155(12) 0.0003(10) 0.0056(11) -0.0007(11)
C51 0.0241(15) 0.0340(16) 0.0176(13) 0.0057(12) 0.0029(12) -0.0077(13)
C40 0.0290(15) 0.0173(12) 0.0115(11) 0.0019(9) 0.0049(11) -0.0017(11)
C76 0.0274(16) 0.0215(14) 0.0246(15) 0.0005(11) 0.0050(13) 0.0082(12)
C35 0.0243(15) 0.0278(15) 0.0192(13) 0.0035(11) 0.0101(12) 0.0071(12)
C70 0.0238(14) 0.0152(12) 0.0163(12) -0.0017(9) 0.0079(11) -0.0027(10)
C55 0.0387(18) 0.0269(15) 0.0148(13) -0.0034(11) 0.0112(13) -0.0172(13)
C66 0.0154(13) 0.0356(16) 0.0232(15) 0.0002(13) 0.0023(11) -0.0017(12)
C30 0.0247(14) 0.0171(12) 0.0122(11) -0.0017(9) 0.0059(10) 0.0044(10)
C78 0.0293(16) 0.0269(14) 0.0117(12) 0.0010(10) 0.0052(11) -0.0025(12)
C61 0.0190(13) 0.0240(14) 0.0227(14) -0.0056(11) 0.0060(11) -0.0048(11)
C62 0.0195(14) 0.0280(16) 0.0333(17) -0.0059(13) 0.0081(13) -0.0111(12)
C75 0.0290(15) 0.0164(12) 0.0126(11) 0.0003(9) 0.0090(11) -0.0051(10)
C71 0.0276(15) 0.0153(12) 0.0201(13) -0.0012(10) 0.0076(12) -0.0012(11)
C42 0.042(2) 0.0240(15) 0.0155(13) 0.0018(11) 0.0014(13) 0.0027(13)
C52 0.0268(17) 0.051(2) 0.0225(15) 0.0135(15) 0.0032(13) -0.0132(15)
C31 0.0313(16) 0.0179(13) 0.0189(13) -0.0020(10) 0.0042(12) 0.0020(11)
C63 0.0271(16) 0.0228(14) 0.0347(17) 0.0000(12) 0.0148(14) -0.0081(12)
C53 0.038(2) 0.069(3) 0.0144(14) 0.0090(15) -0.0005(13) -0.0323(19)
C72 0.0327(17) 0.0198(14) 0.0314(17) -0.0020(12) 0.0160(14) 0.0025(12)
C74 0.0376(18) 0.0222(14) 0.0180(13) -0.0035(11) 0.0127(13) -0.0078(12)
C46 0.054(2) 0.0205(15) 0.0194(15) 0.0022(11) 0.0009(15) -0.0101(15)
C54 0.051(2) 0.048(2) 0.0117(13) -0.0038(13) 0.0115(14) -0.0279(18)
C73 0.0381(19) 0.0235(15) 0.0258(16) -0.0062(12) 0.0165(14) -0.0009(13)
C43 0.072(3) 0.0217(16) 0.0246(17) 0.0062(13) 0.0014(18) 0.0038(17)
C33 0.043(2) 0.0307(17) 0.0164(13) 0.0033(12) 0.0062(13) 0.0197(14)
C67 0.040(2) 0.0344(19) 0.053(2) 0.0043(17) 0.0203(19) -0.0155(16)
C34 0.0287(17) 0.0404(18) 0.0190(14) 0.0036(12) 0.0106(13) 0.0152(14)
C32 0.048(2) 0.0189(14) 0.0188(14) 0.0008(11) 0.0082(14) 0.0082(13)
C77 0.069(3) 0.0313(19) 0.038(2) -0.0132(15) 0.025(2) 0.0043(18)
C44 0.085(4) 0.0155(14) 0.033(2) 0.0074(13) 0.001(2) -0.0134(18)

loop_
_atom_type_symbol
_atom_type_description
_atom_type_scat_dispersion_real
_atom_type_scat_dispersion_imag
_atom_type_scat_source
C C 0.0033 0.0016 'International Tables Vol C Tables 4.2.6.8 and 6.1.1.4'
H H 0.0000 0.0000 'International Tables Vol C Tables 4.2.6.8 and 6.1.1.4'
Bi Bi -4.1077 10.2566 'International Tables Vol C Tables 4.2.6.8 and 6.1.1.4'
Cl Cl 0.1484 0.1585 'International Tables Vol C Tables 4.2.6.8 and 6.1.1.4'
N N 0.0061 0.0033 'International Tables Vol C Tables 4.2.6.8 and 6.1.1.4'
P P 0.1023 0.0942 'International Tables Vol C Tables 4.2.6.8 and 6.1.1.4'

loop_
_geom_angle_atom_site_label_1
_geom_angle_atom_site_label_2
_geom_angle_atom_site_label_3
_geom_angle
_geom_angle_site_symmetry_1
_geom_angle_site_symmetry_3
_geom_angle_publ_flag
Cl1 Bi1 Cl2 160.65(2) . . ?
N2 Bi1 Cl2 90.31(6) . . ?
N2 Bi1 Cl1 86.16(6) . . ?
N2 Bi1 N1 155.00(8) . . ?
N1 Bi1 Cl2 92.64(6) . . ?
N1 Bi1 Cl1 82.88(6) . . ?
C10 Bi1 Cl2 74.73(7) . . ?
C10 Bi1 Cl1 85.92(7) . . ?
C10 Bi1 N2 78.70(9) . . ?
C10 Bi1 N1 78.16(9) . . ?
N1 P1 C20 115.16(13) . . ?
N1 P1 C11 106.12(12) . . ?
N1 P1 C30 113.82(12) . . ?
C11 P1 C20 104.68(12) . . ?
C11 P1 C30 108.74(13) . . ?
C30 P1 C20 107.76(12) . . ?
N2 P2 C15 105.76(12) . . ?
N2 P2 C50 112.81(13) . . ?
N2 P2 C40 114.90(13) . . ?
C15 P2 C50 109.10(14) . . ?
C15 P2 C40 105.47(12) . . ?
C50 P2 C40 108.40(13) . . ?
C15 C14 H14 120.1 . . ?
C13 C14 H14 120.1 . . ?
C13 C14 C15 119.7(3) . . ?
P2 N2 Bi1 115.84(12) . . ?
C70 N2 Bi1 122.94(17) . . ?
C70 N2 P2 120.86(18) . . ?
C14 C15 P2 120.3(2) . . ?
C10 C15 P2 119.3(2) . . ?
C10 C15 C14 120.4(2) . . ?
C24 C23 H23 119.9 . . ?
C22 C23 H23 119.9 . . ?
C22 C23 C24 120.1(3) . . ?
P1 N1 Bi1 114.97(11) . . ?
C60 N1 Bi1 119.73(16) . . ?
C60 N1 P1 124.51(18) . . ?
C24 C25 H25 119.9 . . ?
C24 C25 C20 120.3(3) . . ?
C20 C25 H25 119.9 . . ?
C23 C24 H24 120.0 . . ?
C25 C24 C23 120.0(3) . . ?
C25 C24 H24 120.0 . . ?
C25 C20 P1 116.1(2) . . ?
C21 C20 P1 124.7(2) . . ?
C21 C20 C25 119.1(3) . . ?
C13 C12 H12 120.0 . . ?
C13 C12 C11 120.0(3) . . ?
C11 C12 H12 120.0 . . ?
C20 C21 H21 119.8 . . ?
C22 C21 C20 120.3(3) . . ?
C22 C21 H21 119.8 . . ?
C15 C10 Bi1 119.98(19) . . ?
C11 C10 Bi1 120.81(19) . . ?
C11 C10 C15 119.1(2) . . ?
C60 C65 C68 122.5(2) . . ?
C64 C65 C60 119.0(3) . . ?
C64 C65 C68 118.4(3) . . ?
C65 C60 N1 118.4(2) . . ?
C61 C60 N1 121.7(3) . . ?
C61 C60 C65 119.7(3) . . ?
C65 C64 H64 118.8 . . ?
C63 C64 C65 122.3(3) . . ?
C63 C64 H64 118.8 . . ?
C14 C13 H13 120.0 . . ?
C12 C13 C14 120.0(3) . . ?
C12 C13 H13 120.0 . . ?
C23 C22 C21 120.2(3) . . ?
C23 C22 H22 119.9 . . ?
C21 C22 H22 119.9 . . ?
C51 C50 P2 120.7(2) . . ?
C51 C50 C55 119.0(3) . . ?
C55 C50 P2 119.5(3) . . ?
C12 C11 P1 119.9(2) . . ?
C10 C11 P1 119.4(2) . . ?
C10 C11 C12 120.7(2) . . ?
C65 C68 H68A 109.5 . . ?
C65 C68 H68B 109.5 . . ?
C65 C68 H68C 109.5 . . ?
H68A C68 H68B 109.5 . . ?
H68A C68 H68C 109.5 . . ?
H68B C68 H68C 109.5 . . ?
C40 C41 H41 119.7 . . ?
C42 C41 H41 119.7 . . ?
C42 C41 C40 120.5(3) . . ?
C50 C51 H51 120.0 . . ?
C50 C51 C52 120.0(3) . . ?
C52 C51 H51 120.0 . . ?
C41 C40 P2 116.8(2) . . ?
C46 C40 P2 123.9(2) . . ?
C46 C40 C41 119.1(3) . . ?
H76A C76 H76B 109.5 . . ?
H76A C76 H76C 109.5 . . ?
H76B C76 H76C 109.5 . . ?
C71 C76 H76A 109.5 . . ?
C71 C76 H76B 109.5 . . ?
C71 C76 H76C 109.5 . . ?
C30 C35 H35 119.8 . . ?
C34 C35 H35 119.8 . . ?
C34 C35 C30 120.3(3) . . ?
C75 C70 N2 119.6(2) . . ?
C75 C70 C71 119.7(3) . . ?
C71 C70 N2 120.8(2) . . ?
C50 C55 H55 120.1 . . ?
C54 C55 C50 119.8(4) . . ?
C54 C55 H55 120.1 . . ?
H66A C66 H66B 109.5 . . ?
H66A C66 H66C 109.5 . . ?
H66B C66 H66C 109.5 . . ?
C61 C66 H66A 109.5 . . ?
C61 C66 H66B 109.5 . . ?
C61 C66 H66C 109.5 . . ?
C35 C30 P1 122.3(2) . . ?
C35 C30 C31 119.2(3) . . ?
C31 C30 P1 118.3(2) . . ?
H78A C78 H78B 109.5 . . ?
H78A C78 H78C 109.5 . . ?
H78B C78 H78C 109.5 . . ?
C75 C78 H78A 109.5 . . ?
C75 C78 H78B 109.5 . . ?
C75 C78 H78C 109.5 . . ?
C60 C61 C66 123.0(3) . . ?
C62 C61 C60 118.4(3) . . ?
C62 C61 C66 118.6(3) . . ?
C61 C62 H62 118.5 . . ?
C63 C62 C61 122.9(3) . . ?
C63 C62 H62 118.5 . . ?
C70 C75 C78 122.5(2) . . ?
C74 C75 C70 118.8(3) . . ?
C74 C75 C78 118.7(3) . . ?
C70 C71 C76 122.9(3) . . ?
C72 C71 C76 118.2(3) . . ?
C72 C71 C70 118.9(3) . . ?
C41 C42 H42 120.0 . . ?
C43 C42 C41 120.1(3) . . ?
C43 C42 H42 120.0 . . ?
C51 C52 H52 119.8 . . ?
C53 C52 C51 120.4(4) . . ?
C53 C52 H52 119.8 . . ?
C30 C31 H31 120.3 . . ?
C32 C31 C30 119.5(3) . . ?
C32 C31 H31 120.3 . . ?
C64 C63 C67 120.6(3) . . ?
C62 C63 C64 117.6(3) . . ?
C62 C63 C67 121.8(3) . . ?
C52 C53 H53 120.1 . . ?
C52 C53 C54 119.9(3) . . ?
C54 C53 H53 120.1 . . ?
C71 C72 H72 118.7 . . ?
C73 C72 C71 122.6(3) . . ?
C73 C72 H72 118.7 . . ?
C75 C74 H74 118.9 . . ?
C73 C74 C75 122.2(3) . . ?
C73 C74 H74 118.9 . . ?
C40 C46 H46 120.1 . . ?
C40 C46 C44 119.7(3) . . ?
C44 C46 H46 120.1 . . ?
C55 C54 C53 121.0(3) . . ?
C55 C54 H54 119.5 . . ?
C53 C54 H54 119.5 . . ?
C72 C73 C74 117.6(3) . . ?
C72 C73 C77 120.8(3) . . ?
C74 C73 C77 121.6(3) . . ?
C42 C43 H43 120.1 . . ?
C44 C43 C42 119.7(3) . . ?
C44 C43 H43 120.1 . . ?
C34 C33 H33 120.0 . . ?
C34 C33 C32 120.1(3) . . ?
C32 C33 H33 120.0 . . ?
C63 C67 H67A 109.5 . . ?
C63 C67 H67B 109.5 . . ?
C63 C67 H67C 109.5 . . ?
H67A C67 H67B 109.5 . . ?
H67A C67 H67C 109.5 . . ?
H67B C67 H67C 109.5 . . ?
C35 C34 H34 119.9 . . ?
C33 C34 C35 120.2(3) . . ?
C33 C34 H34 119.9 . . ?
C31 C32 H32 119.7 . . ?
C33 C32 C31 120.6(3) . . ?
C33 C32 H32 119.7 . . ?
C73 C77 H77A 109.5 . . ?
C73 C77 H77B 109.5 . . ?
C73 C77 H77C 109.5 . . ?
H77A C77 H77B 109.5 . . ?
H77A C77 H77C 109.5 . . ?
H77B C77 H77C 109.5 . . ?
C46 C44 H44 119.6 . . ?
C43 C44 C46 120.8(3) . . ?
C43 C44 H44 119.6 . . ?

loop_
_geom_bond_atom_site_label_1
_geom_bond_atom_site_label_2
_geom_bond_distance
_geom_bond_site_symmetry_2
_geom_bond_publ_flag
Bi1 Cl2 2.8488(8) . ?
Bi1 Cl1 2.6263(7) . ?
Bi1 N2 2.395(2) . ?
Bi1 N1 2.438(2) . ?
Bi1 C10 2.219(3) . ?
P1 N1 1.595(2) . ?
P1 C20 1.812(3) . ?
P1 C11 1.799(3) . ?
P1 C30 1.808(3) . ?
P2 N2 1.596(2) . ?
P2 C15 1.794(3) . ?
P2 C50 1.804(3) . ?
P2 C40 1.814(3) . ?
C14 H14 0.9500 . ?
C14 C15 1.400(4) . ?
C14 C13 1.396(4) . ?
N2 C70 1.449(3) . ?
C15 C10 1.398(4) . ?
C23 H23 0.9500 . ?
C23 C24 1.393(4) . ?
C23 C22 1.384(4) . ?
N1 C60 1.442(3) . ?
C25 H25 0.9500 . ?
C25 C24 1.382(4) . ?
C25 C20 1.405(4) . ?
C24 H24 0.9500 . ?
C20 C21 1.398(4) . ?
C12 H12 0.9500 . ?
C12 C13 1.386(4) . ?
C12 C11 1.397(4) . ?
C21 H21 0.9500 . ?
C21 C22 1.385(4) . ?
C10 C11 1.390(4) . ?
C65 C60 1.407(4) . ?
C65 C64 1.398(4) . ?
C65 C68 1.482(4) . ?
C60 C61 1.403(4) . ?
C64 H64 0.9500 . ?
C64 C63 1.380(4) . ?
C13 H13 0.9500 . ?
C22 H22 0.9500 . ?
C50 C51 1.387(5) . ?
C50 C55 1.407(4) . ?
C68 H68A 0.9800 . ?
C68 H68B 0.9800 . ?
C68 H68C 0.9800 . ?
C41 H41 0.9500 . ?
C41 C40 1.403(4) . ?
C41 C42 1.382(4) . ?
C51 H51 0.9500 . ?
C51 C52 1.397(4) . ?
C40 C46 1.386(4) . ?
C76 H76A 0.9800 . ?
C76 H76B 0.9800 . ?
C76 H76C 0.9800 . ?
C76 C71 1.507(4) . ?
C35 H35 0.9500 . ?
C35 C30 1.394(4) . ?
C35 C34 1.390(4) . ?
C70 C75 1.409(4) . ?
C70 C71 1.412(4) . ?
C55 H55 0.9500 . ?
C55 C54 1.377(5) . ?
C66 H66A 0.9800 . ?
C66 H66B 0.9800 . ?
C66 H66C 0.9800 . ?
C66 C61 1.510(4) . ?
C30 C31 1.398(4) . ?
C78 H78A 0.9800 . ?
C78 H78B 0.9800 . ?
C78 H78C 0.9800 . ?
C78 C75 1.497(4) . ?
C61 C62 1.402(4) . ?
C62 H62 0.9500 . ?
C62 C63 1.379(5) . ?
C75 C74 1.401(4) . ?
C71 C72 1.398(4) . ?
C42 H42 0.9500 . ?
C42 C43 1.382(5) . ?
C52 H52 0.9500 . ?
C52 C53 1.369(6) . ?
C31 H31 0.9500 . ?
C31 C32 1.393(4) . ?
C63 C67 1.518(4) . ?
C53 H53 0.9500 . ?
C53 C54 1.378(6) . ?
C72 H72 0.9500 . ?
C72 C73 1.382(5) . ?
C74 H74 0.9500 . ?
C74 C73 1.397(5) . ?
C46 H46 0.9500 . ?
C46 C44 1.393(5) . ?
C54 H54 0.9500 . ?
C73 C77 1.503(4) . ?
C43 H43 0.9500 . ?
C43 C44 1.381(5) . ?
C33 H33 0.9500 . ?
C33 C34 1.374(5) . ?
C33 C32 1.381(5) . ?
C67 H67A 0.9800 . ?
C67 H67B 0.9800 . ?
C67 H67C 0.9800 . ?
C34 H34 0.9500 . ?
C32 H32 0.9500 . ?
C77 H77A 0.9800 . ?
C77 H77B 0.9800 . ?
C77 H77C 0.9800 . ?
C44 H44 0.9500 . ?

loop_
_geom_torsion_atom_site_label_1
_geom_torsion_atom_site_label_2
_geom_torsion_atom_site_label_3
_geom_torsion_atom_site_label_4
_geom_torsion
_geom_torsion_site_symmetry_1
_geom_torsion_site_symmetry_2
_geom_torsion_site_symmetry_3
_geom_torsion_site_symmetry_4
_geom_torsion_publ_flag
Bi1 N2 C70 C75 77.8(3) . . . . ?
Bi1 N2 C70 C71 -100.1(3) . . . . ?
Bi1 N1 C60 C65 -70.3(3) . . . . ?
Bi1 N1 C60 C61 104.8(3) . . . . ?
Bi1 C10 C11 P1 5.9(3) . . . . ?
Bi1 C10 C11 C12 -175.93(19) . . . . ?
P1 N1 C60 C65 99.1(3) . . . . ?
P1 N1 C60 C61 -85.9(3) . . . . ?
P1 C20 C21 C22 172.6(2) . . . . ?
P1 C30 C31 C32 -178.4(2) . . . . ?
P2 N2 C70 C75 -95.0(3) . . . . ?
P2 N2 C70 C71 87.1(3) . . . . ?
P2 C15 C10 Bi1 -5.5(3) . . . . ?
P2 C15 C10 C11 177.5(2) . . . . ?
P2 C50 C51 C52 -171.4(2) . . . . ?
P2 C50 C55 C54 171.1(2) . . . . ?
P2 C40 C46 C44 -172.9(3) . . . . ?
C14 C15 C10 Bi1 175.42(19) . . . . ?
C14 C15 C10 C11 -1.6(4) . . . . ?
N2 P2 C15 C14 179.7(2) . . . . ?
N2 P2 C15 C10 0.7(2) . . . . ?
N2 P2 C50 C51 106.7(2) . . . . ?
N2 P2 C50 C55 -62.8(3) . . . . ?
N2 P2 C40 C41 -69.4(3) . . . . ?
N2 P2 C40 C46 105.4(3) . . . . ?
N2 C70 C75 C78 -3.6(4) . . . . ?
N2 C70 C75 C74 177.7(3) . . . . ?
N2 C70 C71 C76 1.9(4) . . . . ?
N2 C70 C71 C72 -178.7(3) . . . . ?
C15 P2 N2 Bi1 3.96(16) . . . . ?
C15 P2 N2 C70 177.3(2) . . . . ?
C15 P2 C50 C51 -10.6(3) . . . . ?
C15 P2 C50 C55 180.0(2) . . . . ?
C15 P2 C40 C41 46.6(3) . . . . ?
C15 P2 C40 C46 -138.6(3) . . . . ?
C15 C14 C13 C12 1.3(4) . . . . ?
C15 C10 C11 P1 -177.2(2) . . . . ?
C15 C10 C11 C12 1.1(4) . . . . ?
N1 P1 C20 C25 65.8(3) . . . . ?
N1 P1 C20 C21 -109.1(3) . . . . ?
N1 P1 C11 C12 -178.2(2) . . . . ?
N1 P1 C11 C10 0.0(2) . . . . ?
N1 P1 C30 C35 -113.7(2) . . . . ?
N1 P1 C30 C31 61.9(3) . . . . ?
N1 C60 C61 C66 0.9(4) . . . . ?
N1 C60 C61 C62 -178.4(3) . . . . ?
C25 C20 C21 C22 -2.2(4) . . . . ?
C24 C23 C22 C21 0.8(5) . . . . ?
C24 C25 C20 P1 -173.8(2) . . . . ?
C24 C25 C20 C21 1.4(4) . . . . ?
C20 P1 N1 Bi1 -120.41(13) . . . . ?
C20 P1 N1 C60 69.8(2) . . . . ?
C20 P1 C11 C12 -56.0(2) . . . . ?
C20 P1 C11 C10 122.3(2) . . . . ?
C20 P1 C30 C35 117.3(2) . . . . ?
C20 P1 C30 C31 -67.1(2) . . . . ?
C20 C25 C24 C23 0.4(4) . . . . ?
C20 C21 C22 C23 1.1(4) . . . . ?
C65 C60 C61 C66 175.8(3) . . . . ?
C65 C60 C61 C62 -3.5(4) . . . . ?
C65 C64 C63 C62 0.0(5) . . . . ?
C65 C64 C63 C67 178.9(3) . . . . ?
C60 C65 C64 C63 -1.6(5) . . . . ?
C60 C61 C62 C63 1.9(5) . . . . ?
C64 C65 C60 N1 178.5(2) . . . . ?
C64 C65 C60 C61 3.4(4) . . . . ?
C13 C14 C15 P2 -178.6(2) . . . . ?
C13 C14 C15 C10 0.4(4) . . . . ?
C13 C12 C11 P1 178.9(2) . . . . ?
C13 C12 C11 C10 0.7(4) . . . . ?
C22 C23 C24 C25 -1.5(5) . . . . ?
C50 P2 N2 Bi1 -115.21(14) . . . . ?
C50 P2 N2 C70 58.1(2) . . . . ?
C50 P2 C15 C14 -58.7(2) . . . . ?
C50 P2 C15 C10 122.3(2) . . . . ?
C50 P2 C40 C41 163.4(2) . . . . ?
C50 P2 C40 C46 -21.8(3) . . . . ?
C50 C51 C52 C53 1.2(5) . . . . ?
C50 C55 C54 C53 -0.2(5) . . . . ?
C11 P1 N1 Bi1 -5.12(15) . . . . ?
C11 P1 N1 C60 -174.9(2) . . . . ?
C11 P1 C20 C25 -50.3(2) . . . . ?
C11 P1 C20 C21 134.8(2) . . . . ?
C11 P1 C30 C35 4.4(3) . . . . ?
C11 P1 C30 C31 180.0(2) . . . . ?
C11 C12 C13 C14 -1.9(4) . . . . ?
C68 C65 C60 N1 1.9(4) . . . . ?
C68 C65 C60 C61 -173.3(3) . . . . ?
C68 C65 C64 C63 175.2(3) . . . . ?
C41 C40 C46 C44 1.7(6) . . . . ?
C41 C42 C43 C44 2.2(6) . . . . ?
C51 C50 C55 C54 1.4(4) . . . . ?
C51 C52 C53 C54 0.0(5) . . . . ?
C40 P2 N2 Bi1 119.85(13) . . . . ?
C40 P2 N2 C70 -66.8(2) . . . . ?
C40 P2 C15 C14 57.6(2) . . . . ?
C40 P2 C15 C10 -121.5(2) . . . . ?
C40 P2 C50 C51 -124.9(2) . . . . ?
C40 P2 C50 C55 65.6(3) . . . . ?
C40 C41 C42 C43 -1.2(5) . . . . ?
C40 C46 C44 C43 -0.8(7) . . . . ?
C76 C71 C72 C73 179.2(3) . . . . ?
C35 C30 C31 C32 -2.7(4) . . . . ?
C70 C75 C74 C73 2.3(4) . . . . ?
C70 C71 C72 C73 -0.2(5) . . . . ?
C55 C50 C51 C52 -1.9(4) . . . . ?
C66 C61 C62 C63 -177.5(3) . . . . ?
C30 P1 N1 Bi1 114.43(14) . . . . ?
C30 P1 N1 C60 -55.3(3) . . . . ?
C30 P1 C20 C25 -165.9(2) . . . . ?
C30 P1 C20 C21 19.1(3) . . . . ?
C30 P1 C11 C12 59.0(2) . . . . ?
C30 P1 C11 C10 -122.8(2) . . . . ?
C30 C35 C34 C33 -0.7(5) . . . . ?
C30 C31 C32 C33 0.9(5) . . . . ?
C78 C75 C74 C73 -176.5(3) . . . . ?
C61 C62 C63 C64 -0.1(5) . . . . ?
C61 C62 C63 C67 -179.0(3) . . . . ?
C75 C70 C71 C76 -176.0(3) . . . . ?
C75 C70 C71 C72 3.4(4) . . . . ?
C75 C74 C73 C72 0.8(5) . . . . ?
C75 C74 C73 C77 -178.5(3) . . . . ?
C71 C70 C75 C78 174.3(3) . . . . ?
C71 C70 C75 C74 -4.4(4) . . . . ?
C71 C72 C73 C74 -1.9(5) . . . . ?
C71 C72 C73 C77 177.4(3) . . . . ?
C42 C41 C40 P2 174.3(3) . . . . ?
C42 C41 C40 C46 -0.8(5) . . . . ?
C42 C43 C44 C46 -1.2(7) . . . . ?
C52 C53 C54 C55 -0.5(5) . . . . ?
C34 C35 C30 P1 178.1(2) . . . . ?
C34 C35 C30 C31 2.6(4) . . . . ?
C34 C33 C32 C31 1.0(5) . . . . ?
C32 C33 C34 C35 -1.1(5) . . . . ?

loop_
_smtbx_masks_void_nr
_smtbx_masks_void_average_x
_smtbx_masks_void_average_y
_smtbx_masks_void_average_z
_smtbx_masks_void_volume
_smtbx_masks_void_count_electrons
_smtbx_masks_void_content
1 0.337 0.750 -0.152 446.7 41.6 '1 CH2Cl2'
2 0.663 0.250 0.044 446.7 48.9 '1 CH2Cl2'
